data_4342979
loop_
_publ_author_name
'Liu, Yuesheng'
'Luo, Lun'
'Xiao, Jie'
'Wang, Lei'
'Song, You'
'Qu, Jingping'
'Luo, Yi'
'Deng, Liang'

_publ_section_title
;
 Four-Coordinate Iron(II) Diaryl Compounds with Monodentate N-Heterocyclic
 Carbene Ligation: Synthesis, Characterization, and Their
 Tetrahedral-Square Planar Isomerization in Solution.
;
_journal_issue 10
_journal_name_full 'Inorganic chemistry'
_journal_page_first 4752
_journal_page_last 4760
_journal_paper_doi 10.1021/acs.inorgchem.5b00138
_journal_volume 54
_journal_year 2015
_chemical_formula_sum 'C42 H66 Fe N4'
_chemical_formula_weight 682.84
_chemical_name_systematic
; 
 ? 
;
_space_group_IT_number 15
_symmetry_cell_setting monoclinic
_symmetry_space_group_name_Hall '-C 2yc'
_symmetry_space_group_name_H-M 'C 1 2/c 1'
_atom_sites_solution_hydrogens geom
_atom_sites_solution_primary direct
_atom_sites_solution_secondary difmap
_audit_creation_method SHELXL-97
_cell_angle_alpha 90.00
_cell_angle_beta 111.294(2)
_cell_angle_gamma 90.00
_cell_formula_units_Z 8
_cell_length_a 26.218(3)
_cell_length_b 10.0288(11)
_cell_length_c 33.542(4)
_cell_measurement_reflns_used 5865
_cell_measurement_temperature 140(2)
_cell_measurement_theta_max 25.52
_cell_measurement_theta_min 2.20
_cell_volume 8217.3(16)
_computing_cell_refinement 'Bruker SAINT'
_computing_data_collection 'Bruker APEX2'
_computing_data_reduction 'Bruker SAINT'
_computing_molecular_graphics 'Bruker SHELXTL'
_computing_publication_material 'Bruker SHELXTL'
_computing_structure_refinement 'SHELXL-97 (Sheldrick, 2008)'
_computing_structure_solution 'SHELXS-97 (Sheldrick, 2008)'
_diffrn_ambient_temperature 140(2)
_diffrn_measured_fraction_theta_full 0.993
_diffrn_measured_fraction_theta_max 0.993
_diffrn_measurement_device_type 'Bruker APEX-II CCD'
_diffrn_measurement_method '\f and \w scans'
_diffrn_radiation_monochromator graphite
_diffrn_radiation_source 'fine-focus sealed tube'
_diffrn_radiation_type MoK\a
_diffrn_radiation_wavelength 0.71073
_diffrn_reflns_av_R_equivalents 0.0659
_diffrn_reflns_av_sigmaI/netI 0.0758
_diffrn_reflns_limit_h_max 37
_diffrn_reflns_limit_h_min -37
_diffrn_reflns_limit_k_max 14
_diffrn_reflns_limit_k_min -14
_diffrn_reflns_limit_l_max 40
_diffrn_reflns_limit_l_min -47
_diffrn_reflns_number 40200
_diffrn_reflns_theta_full 30.63
_diffrn_reflns_theta_max 30.63
_diffrn_reflns_theta_min 1.67
_exptl_absorpt_coefficient_mu 0.398
_exptl_absorpt_correction_T_max 0.9688
_exptl_absorpt_correction_T_min 0.9246
_exptl_absorpt_correction_type multi-scan
_exptl_absorpt_process_details sadabs
_exptl_crystal_colour yellow
_exptl_crystal_density_diffrn 1.104
_exptl_crystal_density_method 'not measured'
_exptl_crystal_description block
_exptl_crystal_F_000 2976
_exptl_crystal_size_max 0.20
_exptl_crystal_size_mid 0.18
_exptl_crystal_size_min 0.08
_refine_diff_density_max 1.231
_refine_diff_density_min -1.509
_refine_diff_density_rms 0.082
_refine_ls_extinction_method none
_refine_ls_goodness_of_fit_ref 1.173
_refine_ls_hydrogen_treatment constr
_refine_ls_matrix_type full
_refine_ls_number_parameters 442
_refine_ls_number_reflns 12608
_refine_ls_number_restraints 18
_refine_ls_restrained_S_all 1.256
_refine_ls_R_factor_all 0.1135
_refine_ls_R_factor_gt 0.0694
_refine_ls_shift/su_max 0.080
_refine_ls_shift/su_mean 0.002
_refine_ls_structure_factor_coef Fsqd
_refine_ls_weighting_details 'calc w=1/[\s^2^(Fo^2^)+(0.0755P)^2^+5.5627P] where P=(Fo^2^+2Fc^2^)/3'
_refine_ls_weighting_scheme calc
_refine_ls_wR_factor_gt 0.1644
_refine_ls_wR_factor_ref 0.1870
_reflns_number_gt 8280
_reflns_number_total 12608
_reflns_threshold_expression >2sigma(I)
_cod_data_source_file ic5b00138_si_002.cif
_cod_data_source_block 5t
_cod_depositor_comments
;
The following automatic conversions were performed:

'_symmetry_cell_setting' value 'Monoclinic' changed to 'monoclinic'
according to
/usr/data/users/saulius/crontab/automatic-downloads/rss-feeds/ACS/lib/dictionaries/cif_core.dic
dictionary named 'cif_core.dic' version 2.4.2 from 2011-04-26.

Automatic conversion script
Id: cif_fix_values 3271 2015-04-21 07:52:19Z andrius 

 Adding full bibliography for 4342978--4342981.cif.
;
_cod_original_sg_symbol_H-M C2/c
_cod_database_code 4342979

loop_
_symmetry_equiv_pos_as_xyz
'x, y, z'
'-x, y, -z+1/2'
'x+1/2, y+1/2, z'
'-x+1/2, y+1/2, -z+1/2'
'-x, -y, -z'
'x, -y, z-1/2'
'-x+1/2, -y+1/2, -z'
'x+1/2, -y+1/2, z-1/2'

loop_
_atom_site_label
_atom_site_type_symbol
_atom_site_fract_x
_atom_site_fract_y
_atom_site_fract_z
_atom_site_U_iso_or_equiv
_atom_site_adp_type
_atom_site_occupancy
_atom_site_symmetry_multiplicity
_atom_site_calc_flag
_atom_site_refinement_flags
Fe1 Fe 0.149222(15) 0.90064(4) 0.110554(12) 0.02069(11) Uani 1 1 d .
N1 N 0.18153(9) 1.1972(2) 0.14630(8) 0.0260(5) Uani 1 1 d .
N2 N 0.09449(9) 1.1773(2) 0.11528(7) 0.0236(5) Uani 1 1 d .
N3 N 0.15498(9) 0.9466(2) 0.01769(7) 0.0260(5) Uani 1 1 d .
N4 N 0.14001(10) 0.7415(2) 0.02794(7) 0.0280(5) Uani 1 1 d .
C1 C 0.14239(10) 1.1096(3) 0.12309(8) 0.0219(5) Uani 1 1 d .
C2 C 0.14412(11) 0.8652(3) 0.04611(8) 0.0228(5) Uani 1 1 d .
C3 C 0.22716(11) 0.8277(3) 0.14480(9) 0.0249(6) Uani 1 1 d .
C4 C 0.08538(11) 0.8060(3) 0.12332(9) 0.0232(5) Uani 1 1 d .
C5 C 0.15861(12) 1.3162(3) 0.15363(10) 0.0306(6) Uani 1 1 d .
C6 C 0.10378(12) 1.3039(3) 0.13399(10) 0.0297(6) Uani 1 1 d .
C7 C 0.18970(16) 1.4317(4) 0.17988(13) 0.0482(9) Uani 1 1 d .
H7A H 0.1643 1.4907 0.1868 0.072 Uiso 1 1 calc R
H7B H 0.2077 1.4814 0.1635 0.072 Uiso 1 1 calc R
H7C H 0.2174 1.3983 0.2064 0.072 Uiso 1 1 calc R
C8 C 0.06058(14) 1.4034(3) 0.13188(12) 0.0415(8) Uani 1 1 d .
H8A H 0.0779 1.4867 0.1455 0.062 Uiso 1 1 calc R
H8B H 0.0376 1.3684 0.1469 0.062 Uiso 1 1 calc R
H8C H 0.0379 1.4206 0.1019 0.062 Uiso 1 1 calc R
C9 C 0.24054(11) 1.1653(3) 0.15961(10) 0.0314(6) Uani 1 1 d .
H9 H 0.2430 1.0811 0.1445 0.038 Uiso 1 1 calc R
C10 C 0.27108(14) 1.2713(4) 0.14455(13) 0.0485(9) Uani 1 1 d .
H10A H 0.2509 1.2910 0.1143 0.073 Uiso 1 1 calc R
H10B H 0.3077 1.2384 0.1482 0.073 Uiso 1 1 calc R
H10C H 0.2743 1.3526 0.1615 0.073 Uiso 1 1 calc R
C11 C 0.26670(16) 1.1361(4) 0.20704(11) 0.0513(10) Uani 1 1 d .
H11A H 0.2686 1.2184 0.2233 0.077 Uiso 1 1 calc R
H11B H 0.3037 1.1011 0.2134 0.077 Uiso 1 1 calc R
H11C H 0.2447 1.0700 0.2151 0.077 Uiso 1 1 calc R
C12 C 0.04129(11) 1.1162(3) 0.09034(10) 0.0284(6) Uani 1 1 d .
H12 H 0.0496 1.0258 0.0816 0.034 Uiso 1 1 calc R
C13 C 0.01143(14) 1.1922(4) 0.04897(12) 0.0461(9) Uani 1 1 d .
H13A H -0.0021 1.2771 0.0557 0.069 Uiso 1 1 calc R
H13B H -0.0195 1.1389 0.0306 0.069 Uiso 1 1 calc R
H13C H 0.0367 1.2093 0.0340 0.069 Uiso 1 1 calc R
C14 C 0.00637(14) 1.0939(4) 0.11691(13) 0.0456(9) Uani 1 1 d .
H14A H 0.0279 1.0475 0.1434 0.068 Uiso 1 1 calc R
H14B H -0.0255 1.0398 0.1007 0.068 Uiso 1 1 calc R
H14C H -0.0059 1.1801 0.1239 0.068 Uiso 1 1 calc R
C15 C 0.15712(14) 0.8762(3) -0.01757(10) 0.0356(7) Uani 1 1 d .
C16 C 0.14707(15) 0.7475(3) -0.01094(11) 0.0391(7) Uani 1 1 d .
C17 C 0.16666(19) 0.9360(4) -0.05501(12) 0.0526(10) Uani 1 1 d .
H17A H 0.1755 0.8653 -0.0716 0.079 Uiso 1 1 calc R
H17B H 0.1972 0.9992 -0.0449 0.079 Uiso 1 1 calc R
H17C H 0.1336 0.9829 -0.0731 0.079 Uiso 1 1 calc R
C18 C 0.1430(3) 0.6314(4) -0.04029(15) 0.0785(16) Uani 1 1 d .
H18A H 0.1509 0.6617 -0.0653 0.118 Uiso 1 1 calc R
H18B H 0.1060 0.5940 -0.0497 0.118 Uiso 1 1 calc R
H18C H 0.1696 0.5629 -0.0250 0.118 Uiso 1 1 calc R
C19 C 0.16493(15) 1.0899(3) 0.02604(11) 0.0374(7) Uani 1 1 d .
H19 H 0.1578 1.1096 0.0528 0.045 Uiso 1 1 calc R
C20 C 0.1255(2) 1.1757(4) -0.00908(15) 0.0687(13) Uani 1 1 d .
H20A H 0.1317 1.1612 -0.0359 0.103 Uiso 1 1 calc R
H20B H 0.1316 1.2699 -0.0009 0.103 Uiso 1 1 calc R
H20C H 0.0878 1.1513 -0.0131 0.103 Uiso 1 1 calc R
C21 C 0.22413(19) 1.1254(4) 0.03506(14) 0.0603(11) Uani 1 1 d .
H21A H 0.2478 1.0732 0.0595 0.090 Uiso 1 1 calc R
H21B H 0.2297 1.2206 0.0417 0.090 Uiso 1 1 calc R
H21C H 0.2332 1.1053 0.0098 0.090 Uiso 1 1 calc R
C22 C 0.13136(13) 0.6212(3) 0.05038(10) 0.0300(6) Uani 1 1 d .
H22 H 0.1262 0.6531 0.0769 0.036 Uiso 1 1 calc R
C23 C 0.18245(15) 0.5329(3) 0.06494(12) 0.0449(8) Uani 1 1 d .
H23A H 0.1883 0.4966 0.0398 0.067 Uiso 1 1 calc R
H23B H 0.1774 0.4595 0.0824 0.067 Uiso 1 1 calc R
H23C H 0.2143 0.5860 0.0819 0.067 Uiso 1 1 calc R
C24 C 0.07988(14) 0.5449(3) 0.02474(11) 0.0412(8) Uani 1 1 d .
H24A H 0.0486 0.6061 0.0154 0.062 Uiso 1 1 calc R
H24B H 0.0733 0.4746 0.0426 0.062 Uiso 1 1 calc R
H24C H 0.0845 0.5047 -0.0004 0.062 Uiso 1 1 calc R
C25 C 0.24078(12) 0.7789(3) 0.18630(10) 0.0360(7) Uani 1 1 d .
H25 H 0.2137 0.7817 0.1989 0.043 Uiso 1 1 calc R
C26 C 0.29204(12) 0.7260(4) 0.21030(10) 0.0378(8) Uani 1 1 d .
H26 H 0.2986 0.6954 0.2385 0.045 Uiso 1 1 calc R
C27 C 0.33332(10) 0.7171(2) 0.19412(9) 0.0221(5) Uani 1 1 d .
C28 C 0.32162(11) 0.7644(3) 0.15294(9) 0.0285(6) Uani 1 1 d .
H28 H 0.3489 0.7610 0.1405 0.034 Uiso 1 1 calc R
C29 C 0.26983(12) 0.8171(3) 0.12937(10) 0.0325(7) Uani 1 1 d .
H29 H 0.2634 0.8475 0.1011 0.039 Uiso 1 1 calc R
C30 C 0.38943(10) 0.6605(3) 0.22174(9) 0.0267(6) Uani 1 1 d .
C31 C 0.38243(14) 0.5255(3) 0.24105(12) 0.0447(9) Uani 1 1 d .
H31A H 0.3636 0.5392 0.2612 0.067 Uiso 1 1 calc R
H31B H 0.4185 0.4860 0.2561 0.067 Uiso 1 1 calc R
H31C H 0.3607 0.4655 0.2181 0.067 Uiso 1 1 calc R
C32 C 0.42627(11) 0.6401(3) 0.19612(11) 0.0341(7) Uani 1 1 d .
H32A H 0.4077 0.5827 0.1715 0.051 Uiso 1 1 calc R
H32B H 0.4605 0.5979 0.2143 0.051 Uiso 1 1 calc R
H32C H 0.4343 0.7266 0.1861 0.051 Uiso 1 1 calc R
C33 C 0.41729(13) 0.7594(4) 0.25847(11) 0.0423(8) Uani 1 1 d .
H33A H 0.4220 0.8456 0.2465 0.063 Uiso 1 1 calc R
H33B H 0.4532 0.7244 0.2765 0.063 Uiso 1 1 calc R
H33C H 0.3944 0.7709 0.2757 0.063 Uiso 1 1 calc R
C34 C 0.03506(11) 0.7655(3) 0.09291(9) 0.0261(6) Uani 1 1 d .
H34 H 0.0298 0.7730 0.0634 0.031 Uiso 1 1 calc R
C35 C -0.00763(11) 0.7148(3) 0.10396(10) 0.0291(6) Uani 1 1 d .
H35 H -0.0405 0.6881 0.0818 0.035 Uiso 1 1 calc R
C36 C -0.00378(11) 0.7020(3) 0.14619(10) 0.0271(6) Uani 1 1 d .
C37 C 0.04688(12) 0.7397(3) 0.17699(10) 0.0305(6) Uani 1 1 d .
H37 H 0.0522 0.7312 0.2064 0.037 Uiso 1 1 calc R
C38 C 0.08897(12) 0.7885(3) 0.16587(9) 0.0292(6) Uani 1 1 d .
H38 H 0.1223 0.8117 0.1882 0.035 Uiso 1 1 calc R
C39 C -0.05007(16) 0.6515(4) 0.15975(14) 0.0506(7) Uani 1 1 d U
C40 C -0.0324(2) 0.5261(5) 0.18654(19) 0.0764(10) Uani 1 1 d U
H40A H -0.0239 0.4562 0.1695 0.115 Uiso 1 1 calc R
H40B H -0.0620 0.4958 0.1956 0.115 Uiso 1 1 calc R
H40C H 0.0003 0.5452 0.2118 0.115 Uiso 1 1 calc R
C41 C -0.10275(18) 0.6249(5) 0.12131(16) 0.0724(10) Uani 1 1 d U
H41A H -0.0951 0.5621 0.1018 0.109 Uiso 1 1 calc R
H41B H -0.1165 0.7088 0.1063 0.109 Uiso 1 1 calc R
H41C H -0.1304 0.5866 0.1313 0.109 Uiso 1 1 calc R
C42 C -0.06410(16) 0.7564(4) 0.18657(14) 0.0523(8) Uani 1 1 d U
H42A H -0.0914 0.7207 0.1974 0.078 Uiso 1 1 calc R
H42B H -0.0790 0.8354 0.1690 0.078 Uiso 1 1 calc R
H42C H -0.0310 0.7810 0.2107 0.078 Uiso 1 1 calc R

loop_
_atom_site_aniso_label
_atom_site_aniso_U_11
_atom_site_aniso_U_22
_atom_site_aniso_U_33
_atom_site_aniso_U_23
_atom_site_aniso_U_13
_atom_site_aniso_U_12
Fe1 0.02117(17) 0.02003(18) 0.02017(19) -0.00014(15) 0.00668(13) 0.00612(15)
N1 0.0263(11) 0.0240(11) 0.0289(13) -0.0046(9) 0.0113(10) 0.0023(9)
N2 0.0241(11) 0.0201(11) 0.0272(12) 0.0019(9) 0.0101(9) 0.0078(8)
N3 0.0331(12) 0.0246(11) 0.0246(12) -0.0019(9) 0.0157(10) 0.0039(9)
N4 0.0417(13) 0.0207(11) 0.0221(12) -0.0046(9) 0.0121(10) 0.0037(10)
C1 0.0219(11) 0.0230(12) 0.0223(13) -0.0002(10) 0.0099(10) 0.0058(10)
C2 0.0258(12) 0.0190(12) 0.0205(13) -0.0001(10) 0.0048(10) 0.0055(10)
C3 0.0249(12) 0.0223(13) 0.0250(14) -0.0003(10) 0.0061(11) 0.0070(10)
C4 0.0271(13) 0.0172(12) 0.0244(14) -0.0003(10) 0.0083(10) 0.0044(10)
C5 0.0391(15) 0.0209(13) 0.0346(16) -0.0065(12) 0.0166(13) 0.0019(11)
C6 0.0386(15) 0.0206(13) 0.0344(16) 0.0001(11) 0.0187(13) 0.0065(11)
C7 0.053(2) 0.0370(19) 0.053(2) -0.0174(16) 0.0174(18) -0.0071(15)
C8 0.0489(18) 0.0278(15) 0.053(2) 0.0012(15) 0.0245(16) 0.0174(14)
C9 0.0225(13) 0.0369(16) 0.0312(16) -0.0063(13) 0.0053(11) 0.0034(11)
C10 0.0302(16) 0.054(2) 0.063(3) -0.0017(19) 0.0194(16) -0.0067(15)
C11 0.050(2) 0.063(2) 0.0324(19) -0.0024(17) 0.0038(16) 0.0168(18)
C12 0.0206(12) 0.0261(14) 0.0371(16) 0.0044(12) 0.0088(11) 0.0080(10)
C13 0.0343(16) 0.044(2) 0.049(2) 0.0114(17) 0.0023(15) 0.0078(15)
C14 0.0337(16) 0.0436(19) 0.067(2) 0.0079(18) 0.0279(17) 0.0058(15)
C15 0.0497(18) 0.0355(17) 0.0258(15) -0.0082(12) 0.0186(14) -0.0011(14)
C16 0.059(2) 0.0339(16) 0.0310(17) -0.0107(13) 0.0242(15) -0.0016(15)
C17 0.083(3) 0.050(2) 0.035(2) -0.0080(16) 0.033(2) -0.007(2)
C18 0.156(5) 0.045(2) 0.061(3) -0.024(2) 0.070(3) -0.017(3)
C19 0.062(2) 0.0235(14) 0.0370(17) -0.0001(13) 0.0298(16) 0.0011(14)
C20 0.106(4) 0.045(2) 0.064(3) 0.019(2) 0.042(3) 0.037(2)
C21 0.084(3) 0.047(2) 0.057(3) -0.0076(19) 0.033(2) -0.029(2)
C22 0.0431(16) 0.0189(13) 0.0290(15) -0.0009(11) 0.0141(13) 0.0044(11)
C23 0.050(2) 0.0313(17) 0.049(2) -0.0015(15) 0.0140(17) 0.0129(15)
C24 0.053(2) 0.0269(15) 0.0395(19) -0.0034(14) 0.0111(16) -0.0018(14)
C25 0.0270(14) 0.0511(19) 0.0346(17) 0.0159(15) 0.0166(13) 0.0148(13)
C26 0.0308(15) 0.053(2) 0.0304(17) 0.0208(15) 0.0121(13) 0.0137(14)
C27 0.0215(12) 0.0167(11) 0.0254(14) 0.0011(10) 0.0054(10) 0.0013(9)
C28 0.0269(13) 0.0352(15) 0.0258(15) 0.0009(12) 0.0125(11) 0.0074(11)
C29 0.0344(15) 0.0401(17) 0.0234(14) 0.0072(12) 0.0108(12) 0.0140(13)
C30 0.0192(12) 0.0282(14) 0.0297(15) 0.0018(12) 0.0053(11) 0.0042(10)
C31 0.0352(16) 0.0371(18) 0.057(2) 0.0215(16) 0.0108(16) 0.0127(14)
C32 0.0213(13) 0.0394(16) 0.0404(18) 0.0032(14) 0.0097(12) 0.0086(12)
C33 0.0300(15) 0.049(2) 0.0386(19) -0.0088(16) 0.0017(13) 0.0026(14)
C34 0.0303(13) 0.0260(14) 0.0212(13) -0.0006(11) 0.0085(11) 0.0030(11)
C35 0.0283(14) 0.0249(14) 0.0323(16) -0.0064(12) 0.0089(12) -0.0010(11)
C36 0.0335(14) 0.0163(12) 0.0359(16) -0.0016(11) 0.0179(12) 0.0031(10)
C37 0.0371(15) 0.0321(15) 0.0249(15) 0.0005(12) 0.0142(12) 0.0059(12)
C38 0.0294(14) 0.0316(15) 0.0250(15) -0.0030(12) 0.0079(11) 0.0051(12)
C39 0.0557(14) 0.0423(14) 0.0759(18) -0.0122(13) 0.0504(13) -0.0057(12)
C40 0.0740(19) 0.0540(18) 0.123(2) 0.0195(18) 0.0615(18) 0.0052(16)
C41 0.0649(18) 0.088(2) 0.080(2) -0.0293(18) 0.0452(17) -0.0342(17)
C42 0.0502(16) 0.0478(16) 0.073(2) -0.0187(15) 0.0395(15) -0.0040(14)

loop_
_atom_type_symbol
_atom_type_description
_atom_type_scat_dispersion_real
_atom_type_scat_dispersion_imag
_atom_type_scat_source
C C 0.0033 0.0016 'International Tables Vol C Tables 4.2.6.8 and 6.1.1.4'
H H 0.0000 0.0000 'International Tables Vol C Tables 4.2.6.8 and 6.1.1.4'
N N 0.0061 0.0033 'International Tables Vol C Tables 4.2.6.8 and 6.1.1.4'
Fe Fe 0.3463 0.8444 'International Tables Vol C Tables 4.2.6.8 and 6.1.1.4'

loop_
_geom_angle_atom_site_label_1
_geom_angle_atom_site_label_2
_geom_angle_atom_site_label_3
_geom_angle
C3 Fe1 C4 115.12(11)
C3 Fe1 C2 100.80(10)
C4 Fe1 C2 111.58(10)
C3 Fe1 C1 111.61(10)
C4 Fe1 C1 105.71(10)
C2 Fe1 C1 112.21(10)
C1 N1 C5 111.7(2)
C1 N1 C9 121.4(2)
C5 N1 C9 126.9(2)
C1 N2 C6 111.5(2)
C1 N2 C12 121.1(2)
C6 N2 C12 127.4(2)
C2 N3 C15 111.9(2)
C2 N3 C19 121.4(2)
C15 N3 C19 126.7(3)
C2 N4 C16 111.4(2)
C2 N4 C22 120.9(2)
C16 N4 C22 127.7(2)
N1 C1 N2 103.8(2)
N1 C1 Fe1 129.81(18)
N2 C1 Fe1 125.51(19)
N3 C2 N4 103.5(2)
N3 C2 Fe1 130.80(19)
N4 C2 Fe1 124.38(19)
C25 C3 C29 113.2(2)
C25 C3 Fe1 121.3(2)
C29 C3 Fe1 125.5(2)
C34 C4 C38 113.6(3)
C34 C4 Fe1 126.3(2)
C38 C4 Fe1 119.9(2)
C6 C5 N1 106.6(2)
C6 C5 C7 127.6(3)
N1 C5 C7 125.8(3)
C5 C6 N2 106.4(2)
C5 C6 C8 128.1(3)
N2 C6 C8 125.5(3)
C5 C7 H7A 109.5
C5 C7 H7B 109.5
H7A C7 H7B 109.5
C5 C7 H7C 109.5
H7A C7 H7C 109.5
H7B C7 H7C 109.5
C6 C8 H8A 109.5
C6 C8 H8B 109.5
H8A C8 H8B 109.5
C6 C8 H8C 109.5
H8A C8 H8C 109.5
H8B C8 H8C 109.5
N1 C9 C11 112.5(3)
N1 C9 C10 111.5(3)
C11 C9 C10 113.0(3)
N1 C9 H9 106.4
C11 C9 H9 106.4
C10 C9 H9 106.4
C9 C10 H10A 109.5
C9 C10 H10B 109.5
H10A C10 H10B 109.5
C9 C10 H10C 109.5
H10A C10 H10C 109.5
H10B C10 H10C 109.5
C9 C11 H11A 109.5
C9 C11 H11B 109.5
H11A C11 H11B 109.5
C9 C11 H11C 109.5
H11A C11 H11C 109.5
H11B C11 H11C 109.5
N2 C12 C14 112.2(3)
N2 C12 C13 112.0(2)
C14 C12 C13 112.9(3)
N2 C12 H12 106.4
C14 C12 H12 106.4
C13 C12 H12 106.4
C12 C13 H13A 109.5
C12 C13 H13B 109.5
H13A C13 H13B 109.5
C12 C13 H13C 109.5
H13A C13 H13C 109.5
H13B C13 H13C 109.5
C12 C14 H14A 109.5
C12 C14 H14B 109.5
H14A C14 H14B 109.5
C12 C14 H14C 109.5
H14A C14 H14C 109.5
H14B C14 H14C 109.5
C16 C15 N3 105.9(3)
C16 C15 C17 128.7(3)
N3 C15 C17 125.4(3)
C15 C16 N4 107.3(3)
C15 C16 C18 127.1(3)
N4 C16 C18 125.6(3)
C15 C17 H17A 109.5
C15 C17 H17B 109.5
H17A C17 H17B 109.5
C15 C17 H17C 109.5
H17A C17 H17C 109.5
H17B C17 H17C 109.5
C16 C18 H18A 109.5
C16 C18 H18B 109.5
H18A C18 H18B 109.5
C16 C18 H18C 109.5
H18A C18 H18C 109.5
H18B C18 H18C 109.5
N3 C19 C21 111.5(3)
N3 C19 C20 112.5(3)
C21 C19 C20 112.4(3)
N3 C19 H19 106.7
C21 C19 H19 106.7
C20 C19 H19 106.7
C19 C20 H20A 109.5
C19 C20 H20B 109.5
H20A C20 H20B 109.5
C19 C20 H20C 109.5
H20A C20 H20C 109.5
H20B C20 H20C 109.5
C19 C21 H21A 109.5
C19 C21 H21B 109.5
H21A C21 H21B 109.5
C19 C21 H21C 109.5
H21A C21 H21C 109.5
H21B C21 H21C 109.5
N4 C22 C24 113.0(3)
N4 C22 C23 110.8(3)
C24 C22 C23 112.6(3)
N4 C22 H22 106.6
C24 C22 H22 106.6
C23 C22 H22 106.6
C22 C23 H23A 109.5
C22 C23 H23B 109.5
H23A C23 H23B 109.5
C22 C23 H23C 109.5
H23A C23 H23C 109.5
H23B C23 H23C 109.5
C22 C24 H24A 109.5
C22 C24 H24B 109.5
H24A C24 H24B 109.5
C22 C24 H24C 109.5
H24A C24 H24C 109.5
H24B C24 H24C 109.5
C3 C25 C26 123.6(3)
C3 C25 H25 118.2
C26 C25 H25 118.2
C27 C26 C25 121.8(3)
C27 C26 H26 119.1
C25 C26 H26 119.1
C26 C27 C28 116.7(2)
C26 C27 C30 120.3(2)
C28 C27 C30 123.0(2)
C27 C28 C29 120.6(3)
C27 C28 H28 119.7
C29 C28 H28 119.7
C3 C29 C28 124.2(3)
C3 C29 H29 117.9
C28 C29 H29 117.9
C32 C30 C27 112.0(2)
C32 C30 C31 108.4(3)
C27 C30 C31 110.1(2)
C32 C30 C33 108.9(2)
C27 C30 C33 108.5(2)
C31 C30 C33 108.9(3)
C30 C31 H31A 109.5
C30 C31 H31B 109.5
H31A C31 H31B 109.5
C30 C31 H31C 109.5
H31A C31 H31C 109.5
H31B C31 H31C 109.5
C30 C32 H32A 109.5
C30 C32 H32B 109.5
H32A C32 H32B 109.5
C30 C32 H32C 109.5
H32A C32 H32C 109.5
H32B C32 H32C 109.5
C30 C33 H33A 109.5
C30 C33 H33B 109.5
H33A C33 H33B 109.5
C30 C33 H33C 109.5
H33A C33 H33C 109.5
H33B C33 H33C 109.5
C35 C34 C4 123.0(3)
C35 C34 H34 118.5
C4 C34 H34 118.5
C36 C35 C34 122.4(3)
C36 C35 H35 118.8
C34 C35 H35 118.8
C35 C36 C37 115.1(3)
C35 C36 C39 124.2(3)
C37 C36 C39 120.7(3)
C38 C37 C36 122.2(3)
C38 C37 H37 118.9
C36 C37 H37 118.9
C37 C38 C4 123.6(3)
C37 C38 H38 118.2
C4 C38 H38 118.2
C42 C39 C40 108.2(4)
C42 C39 C41 106.4(3)
C40 C39 C41 110.0(4)
C42 C39 C36 109.7(3)
C40 C39 C36 110.2(3)
C41 C39 C36 112.2(3)
C39 C40 H40A 109.5
C39 C40 H40B 109.5
H40A C40 H40B 109.5
C39 C40 H40C 109.5
H40A C40 H40C 109.5
H40B C40 H40C 109.5
C39 C41 H41A 109.5
C39 C41 H41B 109.5
H41A C41 H41B 109.5
C39 C41 H41C 109.5
H41A C41 H41C 109.5
H41B C41 H41C 109.5
C39 C42 H42A 109.5
C39 C42 H42B 109.5
H42A C42 H42B 109.5
C39 C42 H42C 109.5
H42A C42 H42C 109.5
H42B C42 H42C 109.5

loop_
_geom_bond_atom_site_label_1
_geom_bond_atom_site_label_2
_geom_bond_distance
Fe1 C3 2.080(3)
Fe1 C4 2.099(3)
Fe1 C2 2.146(3)
Fe1 C1 2.158(3)
N1 C1 1.360(3)
N1 C5 1.397(3)
N1 C9 1.481(3)
N2 C1 1.367(3)
N2 C6 1.398(4)
N2 C12 1.475(4)
N3 C2 1.361(4)
N3 C15 1.396(4)
N3 C19 1.469(4)
N4 C2 1.369(3)
N4 C16 1.383(4)
N4 C22 1.483(4)
C3 C25 1.394(4)
C3 C29 1.397(4)
C4 C34 1.403(4)
C4 C38 1.407(4)
C5 C6 1.352(4)
C5 C7 1.504(4)
C6 C8 1.492(4)
C7 H7A 0.9800
C7 H7B 0.9800
C7 H7C 0.9800
C8 H8A 0.9800
C8 H8B 0.9800
C8 H8C 0.9800
C9 C11 1.515(5)
C9 C10 1.523(5)
C9 H9 1.0000
C10 H10A 0.9800
C10 H10B 0.9800
C10 H10C 0.9800
C11 H11A 0.9800
C11 H11B 0.9800
C11 H11C 0.9800
C12 C14 1.508(4)
C12 C13 1.527(4)
C12 H12 1.0000
C13 H13A 0.9800
C13 H13B 0.9800
C13 H13C 0.9800
C14 H14A 0.9800
C14 H14B 0.9800
C14 H14C 0.9800
C15 C16 1.352(5)
C15 C17 1.493(5)
C16 C18 1.503(5)
C17 H17A 0.9800
C17 H17B 0.9800
C17 H17C 0.9800
C18 H18A 0.9800
C18 H18B 0.9800
C18 H18C 0.9800
C19 C21 1.512(5)
C19 C20 1.521(5)
C19 H19 1.0000
C20 H20A 0.9800
C20 H20B 0.9800
C20 H20C 0.9800
C21 H21A 0.9800
C21 H21B 0.9800
C21 H21C 0.9800
C22 C24 1.518(4)
C22 C23 1.530(4)
C22 H22 1.0000
C23 H23A 0.9800
C23 H23B 0.9800
C23 H23C 0.9800
C24 H24A 0.9800
C24 H24B 0.9800
C24 H24C 0.9800
C25 C26 1.396(4)
C25 H25 0.9500
C26 C27 1.379(4)
C26 H26 0.9500
C27 C28 1.385(4)
C27 C30 1.534(4)
C28 C29 1.403(4)
C28 H28 0.9500
C29 H29 0.9500
C30 C32 1.522(4)
C30 C31 1.540(4)
C30 C33 1.543(4)
C31 H31A 0.9800
C31 H31B 0.9800
C31 H31C 0.9800
C32 H32A 0.9800
C32 H32B 0.9800
C32 H32C 0.9800
C33 H33A 0.9800
C33 H33B 0.9800
C33 H33C 0.9800
C34 C35 1.397(4)
C34 H34 0.9500
C35 C36 1.389(4)
C35 H35 0.9500
C36 C37 1.406(4)
C36 C39 1.529(4)
C37 C38 1.377(4)
C37 H37 0.9500
C38 H38 0.9500
C39 C42 1.514(5)
C39 C40 1.517(6)
C39 C41 1.532(6)
C40 H40A 0.9800
C40 H40B 0.9800
C40 H40C 0.9800
C41 H41A 0.9800
C41 H41B 0.9800
C41 H41C 0.9800
C42 H42A 0.9800
C42 H42B 0.9800
C42 H42C 0.9800

loop_
_geom_torsion_atom_site_label_1
_geom_torsion_atom_site_label_2
_geom_torsion_atom_site_label_3
_geom_torsion_atom_site_label_4
_geom_torsion
C5 N1 C1 N2 1.2(3)
C9 N1 C1 N2 -176.6(2)
C5 N1 C1 Fe1 -168.2(2)
C9 N1 C1 Fe1 14.0(4)
C6 N2 C1 N1 -1.0(3)
C12 N2 C1 N1 179.7(2)
C6 N2 C1 Fe1 168.9(2)
C12 N2 C1 Fe1 -10.3(4)
C3 Fe1 C1 N1 6.0(3)
C4 Fe1 C1 N1 131.9(2)
C2 Fe1 C1 N1 -106.3(3)
C3 Fe1 C1 N2 -161.3(2)
C4 Fe1 C1 N2 -35.4(3)
C2 Fe1 C1 N2 86.4(2)
C15 N3 C2 N4 0.5(3)
C19 N3 C2 N4 -177.3(3)
C15 N3 C2 Fe1 167.8(2)
C19 N3 C2 Fe1 -10.1(4)
C16 N4 C2 N3 -1.2(3)
C22 N4 C2 N3 176.5(2)
C16 N4 C2 Fe1 -169.5(2)
C22 N4 C2 Fe1 8.2(4)
C3 Fe1 C2 N3 -94.8(3)
C4 Fe1 C2 N3 142.5(2)
C1 Fe1 C2 N3 24.1(3)
C3 Fe1 C2 N4 70.1(2)
C4 Fe1 C2 N4 -52.6(2)
C1 Fe1 C2 N4 -171.0(2)
C4 Fe1 C3 C25 -33.0(3)
C2 Fe1 C3 C25 -153.2(3)
C1 Fe1 C3 C25 87.5(3)
C4 Fe1 C3 C29 144.4(2)
C2 Fe1 C3 C29 24.2(3)
C1 Fe1 C3 C29 -95.1(3)
C3 Fe1 C4 C34 -136.0(2)
C2 Fe1 C4 C34 -21.9(3)
C1 Fe1 C4 C34 100.4(2)
C3 Fe1 C4 C38 49.8(2)
C2 Fe1 C4 C38 163.9(2)
C1 Fe1 C4 C38 -73.8(2)
C1 N1 C5 C6 -1.0(3)
C9 N1 C5 C6 176.7(3)
C1 N1 C5 C7 176.8(3)
C9 N1 C5 C7 -5.4(5)
N1 C5 C6 N2 0.3(3)
C7 C5 C6 N2 -177.5(3)
N1 C5 C6 C8 -179.5(3)
C7 C5 C6 C8 2.7(6)
C1 N2 C6 C5 0.5(3)
C12 N2 C6 C5 179.7(3)
C1 N2 C6 C8 -179.7(3)
C12 N2 C6 C8 -0.5(5)
C1 N1 C9 C11 -107.4(3)
C5 N1 C9 C11 75.1(4)
C1 N1 C9 C10 124.3(3)
C5 N1 C9 C10 -53.2(4)
C1 N2 C12 C14 114.6(3)
C6 N2 C12 C14 -64.5(4)
C1 N2 C12 C13 -117.1(3)
C6 N2 C12 C13 63.8(4)
C2 N3 C15 C16 0.3(4)
C19 N3 C15 C16 178.0(3)
C2 N3 C15 C17 178.3(3)
C19 N3 C15 C17 -4.0(5)
N3 C15 C16 N4 -1.0(4)
C17 C15 C16 N4 -178.9(4)
N3 C15 C16 C18 177.9(4)
C17 C15 C16 C18 0.0(7)
C2 N4 C16 C15 1.4(4)
C22 N4 C16 C15 -176.1(3)
C2 N4 C16 C18 -177.6(4)
C22 N4 C16 C18 5.0(6)
C2 N3 C19 C21 109.9(3)
C15 N3 C19 C21 -67.6(4)
C2 N3 C19 C20 -122.7(3)
C15 N3 C19 C20 59.8(4)
C2 N4 C22 C24 122.0(3)
C16 N4 C22 C24 -60.8(4)
C2 N4 C22 C23 -110.5(3)
C16 N4 C22 C23 66.7(4)
C29 C3 C25 C26 0.7(5)
Fe1 C3 C25 C26 178.5(3)
C3 C25 C26 C27 -0.7(6)
C25 C26 C27 C28 0.6(5)
C25 C26 C27 C30 179.0(3)
C26 C27 C28 C29 -0.6(4)
C30 C27 C28 C29 -178.9(3)
C25 C3 C29 C28 -0.7(5)
Fe1 C3 C29 C28 -178.4(2)
C27 C28 C29 C3 0.7(5)
C26 C27 C30 C32 171.6(3)
C28 C27 C30 C32 -10.1(4)
C26 C27 C30 C31 50.8(4)
C28 C27 C30 C31 -130.9(3)
C26 C27 C30 C33 -68.2(4)
C28 C27 C30 C33 110.1(3)
C38 C4 C34 C35 1.0(4)
Fe1 C4 C34 C35 -173.5(2)
C4 C34 C35 C36 0.8(4)
C34 C35 C36 C37 -2.0(4)
C34 C35 C36 C39 177.9(3)
C35 C36 C37 C38 1.4(4)
C39 C36 C37 C38 -178.5(3)
C36 C37 C38 C4 0.4(5)
C34 C4 C38 C37 -1.6(4)
Fe1 C4 C38 C37 173.3(2)
C35 C36 C39 C42 -121.7(4)
C37 C36 C39 C42 58.2(4)
C35 C36 C39 C40 119.3(4)
C37 C36 C39 C40 -60.9(4)
C35 C36 C39 C41 -3.7(5)
C37 C36 C39 C41 176.2(3)
